data_7156528
loop_
_publ_author_name
'Hoffmann, Kerstin'
'Mayer, Peter'
'Dube, Henry'

_publ_section_title
;
 A hemithioindigo molecular motor for metal surface attachment.
;
_journal_issue 7
_journal_name_full 'Organic &amp; biomolecular chemistry'
_journal_page_first 1979
_journal_page_last 1983
_journal_paper_doi 10.1039/c8ob02424c
_journal_volume 17
_journal_year 2019
_chemical_formula_moiety 'C21 H18 Cl2 O4 S'
_chemical_formula_sum 'C21 H18 Cl2 O4 S'
_chemical_formula_weight 437.31
_chemical_name_common KH-116-Z
_space_group_crystal_system monoclinic
_space_group_IT_number 14
_space_group_name_Hall '-P 2yn'
_space_group_name_H-M_alt 'P 1 21/n 1'
_symmetry_space_group_name_Hall '-P 2yn'
_symmetry_space_group_name_H-M 'P 1 21/n 1'
_atom_sites_solution_hydrogens geom
_audit_block_code C21H18Cl2O4S_wv064_dube
_audit_creation_method 'APEX3 v2017.3-0'
_audit_update_record
;
2018-09-24 deposited with the CCDC.
2018-10-22 downloaded from the CCDC.
;
_cell_angle_alpha 90
_cell_angle_beta 104.3420(10)
_cell_angle_gamma 90
_cell_formula_units_Z 4
_cell_length_a 9.3294(2)
_cell_length_b 21.9444(6)
_cell_length_c 10.2119(3)
_cell_measurement_reflns_used 7408
_cell_measurement_temperature 293.(2)
_cell_measurement_theta_max 25.3495
_cell_measurement_theta_min 2.8072
_cell_volume 2025.51(9)
_computing_cell_refinement 'SAINT V8.38A (Bruker AXS Inc., 2017)'
_computing_data_collection 'APEX3 v2016.5-0, Bruker AXS (2016)'
_computing_data_reduction 'SAINT V8.38A (Bruker AXS Inc., 2017)'
_computing_molecular_graphics 'shelXle (C.B. Huebschle, rev 833)'
_computing_structure_refinement 'SHELXL-2016/6 (Sheldrick, 2016)'
_computing_structure_solution 'SHELXT 2014/5 (Sheldrick, 2014)'
_diffrn_ambient_temperature 293.(2)
_diffrn_detector_area_resol_mean 7.3910
_diffrn_measured_fraction_theta_full 0.995
_diffrn_measured_fraction_theta_max 0.994
_diffrn_measurement_device 'fixed-chi three-circle diffractometer'
_diffrn_measurement_device_type 'Bruker D8 Venture TXS'
_diffrn_measurement_method 'mix of phi and omega scans'
_diffrn_radiation_monochromator 'focusing mirrors'
_diffrn_radiation_type MoK\a
_diffrn_radiation_wavelength 0.71073
_diffrn_reflns_av_R_equivalents 0.0378
_diffrn_reflns_av_unetI/netI 0.0270
_diffrn_reflns_Laue_measured_fraction_full 0.995
_diffrn_reflns_Laue_measured_fraction_max 0.994
_diffrn_reflns_limit_h_max 11
_diffrn_reflns_limit_h_min -11
_diffrn_reflns_limit_k_max 26
_diffrn_reflns_limit_k_min -26
_diffrn_reflns_limit_l_max 12
_diffrn_reflns_limit_l_min -12
_diffrn_reflns_number 19899
_diffrn_reflns_point_group_measured_fraction_full 0.995
_diffrn_reflns_point_group_measured_fraction_max 0.994
_diffrn_reflns_theta_full 25.242
_diffrn_reflns_theta_max 25.350
_diffrn_reflns_theta_min 3.235
_diffrn_source 'rotating anode (TXS)'
_diffrn_source_current 50
_diffrn_source_power 2.5
_diffrn_source_type 'Bruker TXS'
_diffrn_source_voltage 50
_exptl_absorpt_coefficient_mu 0.448
_exptl_absorpt_correction_T_max 0.99
_exptl_absorpt_correction_T_min 0.92
_exptl_absorpt_correction_type multi-scan
_exptl_absorpt_process_details
;
SADABS-2016/2 - Bruker AXS area detector scaling and absorption correction
;
_exptl_crystal_colour yellow
_exptl_crystal_density_diffrn 1.434
_exptl_crystal_density_method 'not measured'
_exptl_crystal_description rod
_exptl_crystal_F_000 904
_exptl_crystal_size_max 0.100
_exptl_crystal_size_mid 0.020
_exptl_crystal_size_min 0.020
_refine_diff_density_max 0.478
_refine_diff_density_min -0.451
_refine_diff_density_rms 0.041
_refine_ls_extinction_method none
_refine_ls_goodness_of_fit_ref 1.037
_refine_ls_hydrogen_treatment constr
_refine_ls_matrix_type full
_refine_ls_number_parameters 257
_refine_ls_number_reflns 3697
_refine_ls_number_restraints 0
_refine_ls_restrained_S_all 1.037
_refine_ls_R_factor_all 0.0603
_refine_ls_R_factor_gt 0.0429
_refine_ls_shift/su_max 0.000
_refine_ls_shift/su_mean 0.000
_refine_ls_structure_factor_coef Fsqd
_refine_ls_weighting_details 'w=1/[\s^2^(Fo^2^)+(0.0406P)^2^+1.2983P] where P=(Fo^2^+2Fc^2^)/3'
_refine_ls_weighting_scheme calc
_refine_ls_wR_factor_gt 0.0972
_refine_ls_wR_factor_ref 0.1068
_reflns_Friedel_coverage 0.000
_reflns_number_gt 2832
_reflns_number_total 3697
_reflns_threshold_expression 'I > 2\s(I)'
_cod_data_source_file c8ob02424c2.cif
_cod_data_source_block wv064
_cod_depositor_comments
;
The following automatic conversions were performed:

'_exptl_absorpt_correction_type' value 'Multi-Scan' changed to
'multi-scan' according to
/home/data/users/saulius/crontab/automatic-downloads/rss-feeds/RSC/lib/dictionaries/cif_core.dic
dictionary named 'cif_core.dic' version 2.4.2 from 2011-04-26.

Automatic conversion script
Id: cif_fix_values 4973 2017-02-22 13:04:09Z antanas 

 Adding full bibliography for 7156524--7156529.cif.
;
_cod_database_code 7156528
_shelx_estimated_absorpt_t_min 0.957
_shelx_estimated_absorpt_t_max 0.991
_shelx_space_group_comment
;
The symmetry employed for this shelxl refinement is uniquely defined
by the following loop, which should always be used as a source of
symmetry information in preference to the above space-group names.
They are only intended as comments.
;

loop_
_space_group_symop_operation_xyz
'x, y, z'
'-x+1/2, y+1/2, -z+1/2'
'-x, -y, -z'
'x-1/2, -y-1/2, z-1/2'

loop_
_atom_site_label
_atom_site_type_symbol
_atom_site_fract_x
_atom_site_fract_y
_atom_site_fract_z
_atom_site_U_iso_or_equiv
_atom_site_adp_type
_atom_site_occupancy
_atom_site_site_symmetry_order
_atom_site_calc_flag
_atom_site_refinement_flags_posn
_atom_site_refinement_flags_adp
Cl1 Cl 0.91880(9) 0.58954(4) 0.58321(8) 0.0731(3) Uani 1 1 d . .
Cl2 Cl 0.54856(11) 0.49455(4) 0.85303(8) 0.0835(3) Uani 1 1 d . .
S1 S 0.60534(7) 0.38260(3) 0.39964(6) 0.04763(19) Uani 1 1 d . .
O1 O 0.7386(2) 0.34823(9) 0.38815(19) 0.0584(5) Uani 1 1 d . .
O2 O 0.4050(2) 0.38561(9) 0.68706(19) 0.0642(5) Uani 1 1 d . .
O3 O 0.42671(19) 0.30801(10) 0.21907(16) 0.0600(5) Uani 1 1 d . .
O4 O 0.5657(3) 0.07894(11) 0.4436(2) 0.0915(8) Uani 1 1 d . .
C1 C 0.6643(3) 0.44326(12) 0.5188(2) 0.0461(6) Uani 1 1 d . .
C2 C 0.7610(3) 0.48802(13) 0.5013(2) 0.0505(6) Uani 1 1 d . .
H2 H 0.803418 0.487395 0.427996 0.061 Uiso 1 1 calc R U
C3 C 0.7926(3) 0.53369(13) 0.5961(3) 0.0528(7) Uani 1 1 d . .
C4 C 0.7275(3) 0.53598(14) 0.7047(3) 0.0568(7) Uani 1 1 d . .
H4 H 0.749790 0.567489 0.767325 0.068 Uiso 1 1 calc R U
C5 C 0.6292(3) 0.49081(13) 0.7179(3) 0.0543(7) Uani 1 1 d . .
C6 C 0.5961(3) 0.44306(12) 0.6255(2) 0.0465(6) Uani 1 1 d . .
C7 C 0.4973(3) 0.39016(13) 0.6219(2) 0.0489(6) Uani 1 1 d . .
C8 C 0.5200(3) 0.34575(13) 0.5192(2) 0.0448(6) Uani 1 1 d . .
C9 C 0.4938(2) 0.28500(13) 0.5165(2) 0.0420(6) Uani 1 1 d . .
C10 C 0.4945(2) 0.24195(13) 0.4065(2) 0.0457(6) Uani 1 1 d . .
C11 C 0.4648(3) 0.25071(14) 0.2659(2) 0.0508(7) Uani 1 1 d . .
C12 C 0.4678(3) 0.20046(17) 0.1852(3) 0.0669(9) Uani 1 1 d . .
H12 H 0.446279 0.205241 0.091858 0.080 Uiso 1 1 calc R U
C13 C 0.5023(4) 0.14328(17) 0.2403(3) 0.0763(10) Uani 1 1 d . .
H13 H 0.506910 0.110555 0.183679 0.092 Uiso 1 1 calc R U
C14 C 0.5301(4) 0.13366(15) 0.3785(3) 0.0663(8) Uani 1 1 d . .
C15 C 0.5202(3) 0.18340(14) 0.4594(3) 0.0519(7) Uani 1 1 d . .
C16 C 0.5341(3) 0.18340(13) 0.6083(2) 0.0529(7) Uani 1 1 d . .
H16A H 0.636524 0.178386 0.657793 0.063 Uiso 1 1 calc R U
H16B H 0.475766 0.150861 0.633402 0.063 Uiso 1 1 calc R U
C17 C 0.4746(3) 0.24642(12) 0.6375(2) 0.0449(6) Uani 1 1 d . .
C18 C 0.4186(3) 0.32054(19) 0.0799(3) 0.0778(10) Uani 1 1 d . .
H18A H 0.394746 0.362733 0.061368 0.117 Uiso 1 1 calc R U
H18B H 0.343296 0.295583 0.023819 0.117 Uiso 1 1 calc R U
H18C H 0.512257 0.311708 0.061016 0.117 Uiso 1 1 calc R U
C19 C 0.6071(5) 0.03092(18) 0.3702(4) 0.1006(13) Uani 1 1 d . .
H19A H 0.630989 -0.004283 0.427213 0.151 Uiso 1 1 calc R U
H19B H 0.691982 0.042778 0.338913 0.151 Uiso 1 1 calc R U
H19C H 0.526710 0.021392 0.294053 0.151 Uiso 1 1 calc R U
C20 C 0.3093(3) 0.24156(16) 0.6311(3) 0.0650(8) Uani 1 1 d . .
H20A H 0.295451 0.215965 0.703225 0.098 Uiso 1 1 calc R U
H20B H 0.258324 0.224247 0.545927 0.098 Uiso 1 1 calc R U
H20C H 0.270342 0.281405 0.640118 0.098 Uiso 1 1 calc R U
C21 C 0.5610(3) 0.26775(14) 0.7772(2) 0.0578(7) Uani 1 1 d . .
H21A H 0.565424 0.235351 0.841292 0.087 Uiso 1 1 calc R U
H21B H 0.512302 0.302356 0.804289 0.087 Uiso 1 1 calc R U
H21C H 0.659504 0.278929 0.773907 0.087 Uiso 1 1 calc R U

loop_
_atom_site_aniso_label
_atom_site_aniso_U_11
_atom_site_aniso_U_22
_atom_site_aniso_U_33
_atom_site_aniso_U_23
_atom_site_aniso_U_13
_atom_site_aniso_U_12
Cl1 0.0828(6) 0.0778(5) 0.0682(5) -0.0083(4) 0.0369(4) -0.0163(4)
Cl2 0.1067(7) 0.1017(7) 0.0605(5) -0.0215(4) 0.0560(5) -0.0144(5)
S1 0.0487(4) 0.0662(4) 0.0325(3) 0.0006(3) 0.0185(3) 0.0045(3)
O1 0.0545(11) 0.0744(13) 0.0566(11) -0.0098(9) 0.0330(9) 0.0036(9)
O2 0.0656(12) 0.0799(14) 0.0615(12) -0.0013(10) 0.0430(10) 0.0045(10)
O3 0.0482(10) 0.1033(16) 0.0281(9) 0.0023(9) 0.0084(8) 0.0050(11)
O4 0.132(2) 0.0664(15) 0.0872(17) -0.0156(13) 0.0484(16) -0.0112(14)
C1 0.0432(14) 0.0628(16) 0.0350(12) 0.0035(11) 0.0149(10) 0.0098(12)
C2 0.0495(15) 0.0679(17) 0.0396(13) 0.0040(12) 0.0214(11) 0.0079(13)
C3 0.0508(15) 0.0617(17) 0.0492(15) 0.0026(13) 0.0187(12) 0.0061(13)
C4 0.0600(17) 0.0677(18) 0.0473(15) -0.0086(13) 0.0220(13) 0.0031(14)
C5 0.0592(17) 0.0705(18) 0.0395(13) -0.0032(13) 0.0242(12) 0.0085(14)
C6 0.0472(14) 0.0599(16) 0.0363(12) 0.0031(11) 0.0180(11) 0.0122(12)
C7 0.0461(14) 0.0669(17) 0.0377(13) 0.0058(12) 0.0182(11) 0.0106(13)
C8 0.0375(13) 0.0679(18) 0.0317(12) 0.0020(11) 0.0134(10) 0.0054(12)
C9 0.0263(11) 0.0711(18) 0.0281(11) -0.0010(11) 0.0058(9) 0.0025(11)
C10 0.0320(12) 0.0730(18) 0.0335(12) -0.0071(12) 0.0110(10) -0.0076(12)
C11 0.0320(13) 0.087(2) 0.0355(13) -0.0081(13) 0.0117(10) -0.0095(13)
C12 0.0596(18) 0.105(3) 0.0405(15) -0.0216(17) 0.0212(13) -0.0262(18)
C13 0.089(2) 0.088(3) 0.061(2) -0.0312(18) 0.0364(18) -0.030(2)
C14 0.071(2) 0.073(2) 0.0611(18) -0.0185(16) 0.0285(15) -0.0223(16)
C15 0.0427(14) 0.0724(19) 0.0425(14) -0.0092(13) 0.0140(11) -0.0108(13)
C16 0.0522(15) 0.0642(17) 0.0430(14) 0.0004(13) 0.0132(12) -0.0037(13)
C17 0.0374(13) 0.0659(17) 0.0321(12) 0.0029(11) 0.0096(10) 0.0016(12)
C18 0.0606(18) 0.142(3) 0.0325(14) 0.0115(17) 0.0153(13) 0.022(2)
C19 0.114(3) 0.084(3) 0.102(3) -0.040(2) 0.022(2) -0.006(2)
C20 0.0428(15) 0.105(2) 0.0515(16) 0.0174(16) 0.0193(13) -0.0050(15)
C21 0.0626(17) 0.0755(19) 0.0329(13) 0.0006(13) 0.0072(12) 0.0060(15)

loop_
_atom_type_symbol
_atom_type_description
_atom_type_scat_dispersion_real
_atom_type_scat_dispersion_imag
_atom_type_scat_source
C C 0.0033 0.0016 'International Tables Vol C Tables 4.2.6.8 and 6.1.1.4'
H H 0.0000 0.0000 'International Tables Vol C Tables 4.2.6.8 and 6.1.1.4'
Cl Cl 0.1484 0.1585 'International Tables Vol C Tables 4.2.6.8 and 6.1.1.4'
O O 0.0106 0.0060 'International Tables Vol C Tables 4.2.6.8 and 6.1.1.4'
S S 0.1246 0.1234 'International Tables Vol C Tables 4.2.6.8 and 6.1.1.4'

loop_
_geom_angle_atom_site_label_1
_geom_angle_atom_site_label_2
_geom_angle_atom_site_label_3
_geom_angle
O1 S1 C1 107.97(11)
O1 S1 C8 110.14(12)
C1 S1 C8 89.19(12)
C11 O3 C18 118.1(2)
C14 O4 C19 117.6(3)
C2 C1 C6 123.1(2)
C2 C1 S1 122.85(18)
C6 C1 S1 113.9(2)
C3 C2 C1 117.6(2)
C3 C2 H2 121.2
C1 C2 H2 121.2
C2 C3 C4 121.8(3)
C2 C3 Cl1 119.8(2)
C4 C3 Cl1 118.4(2)
C5 C4 C3 119.0(3)
C5 C4 H4 120.5
C3 C4 H4 120.5
C4 C5 C6 121.0(2)
C4 C5 Cl2 118.4(2)
C6 C5 Cl2 120.6(2)
C1 C6 C5 117.4(2)
C1 C6 C7 112.7(2)
C5 C6 C7 129.9(2)
O2 C7 C6 125.0(2)
O2 C7 C8 125.3(3)
C6 C7 C8 109.6(2)
C9 C8 C7 127.2(2)
C9 C8 S1 122.29(18)
C7 C8 S1 110.35(19)
C8 C9 C10 127.9(2)
C8 C9 C17 125.4(2)
C10 C9 C17 106.4(2)
C15 C10 C11 119.6(2)
C15 C10 C9 109.3(2)
C11 C10 C9 131.0(3)
O3 C11 C12 124.8(2)
O3 C11 C10 116.9(2)
C12 C11 C10 118.2(3)
C13 C12 C11 121.3(3)
C13 C12 H12 119.4
C11 C12 H12 119.4
C12 C13 C14 121.3(3)
C12 C13 H13 119.3
C14 C13 H13 119.3
O4 C14 C15 116.4(3)
O4 C14 C13 126.0(3)
C15 C14 C13 117.6(3)
C14 C15 C10 121.8(3)
C14 C15 C16 127.2(3)
C10 C15 C16 111.0(2)
C15 C16 C17 104.5(2)
C15 C16 H16A 110.8
C17 C16 H16A 110.8
C15 C16 H16B 110.8
C17 C16 H16B 110.8
H16A C16 H16B 108.9
C21 C17 C20 110.7(2)
C21 C17 C9 116.1(2)
C20 C17 C9 108.65(19)
C21 C17 C16 108.8(2)
C20 C17 C16 109.6(2)
C9 C17 C16 102.59(19)
O3 C18 H18A 109.5
O3 C18 H18B 109.5
H18A C18 H18B 109.5
O3 C18 H18C 109.5
H18A C18 H18C 109.5
H18B C18 H18C 109.5
O4 C19 H19A 109.5
O4 C19 H19B 109.5
H19A C19 H19B 109.5
O4 C19 H19C 109.5
H19A C19 H19C 109.5
H19B C19 H19C 109.5
C17 C20 H20A 109.5
C17 C20 H20B 109.5
H20A C20 H20B 109.5
C17 C20 H20C 109.5
H20A C20 H20C 109.5
H20B C20 H20C 109.5
C17 C21 H21A 109.5
C17 C21 H21B 109.5
H21A C21 H21B 109.5
C17 C21 H21C 109.5
H21A C21 H21C 109.5
H21B C21 H21C 109.5

loop_
_geom_bond_atom_site_label_1
_geom_bond_atom_site_label_2
_geom_bond_distance
Cl1 C3 1.727(3)
Cl2 C5 1.729(2)
S1 O1 1.4838(18)
S1 C1 1.795(3)
S1 C8 1.806(2)
O2 C7 1.215(3)
O3 C11 1.361(4)
O3 C18 1.431(3)
O4 C14 1.373(4)
O4 C19 1.402(4)
C1 C2 1.375(4)
C1 C6 1.392(3)
C2 C3 1.373(4)
C2 H2 0.9300
C3 C4 1.391(4)
C4 C5 1.380(4)
C4 H4 0.9300
C5 C6 1.393(4)
C6 C7 1.477(4)
C7 C8 1.485(3)
C8 C9 1.354(4)
C9 C10 1.469(3)
C9 C17 1.545(3)
C10 C15 1.391(4)
C10 C11 1.407(3)
C11 C12 1.381(4)
C12 C13 1.380(5)
C12 H12 0.9300
C13 C14 1.386(4)
C13 H13 0.9300
C14 C15 1.385(4)
C15 C16 1.494(3)
C16 C17 1.546(4)
C16 H16A 0.9700
C16 H16B 0.9700
C17 C21 1.529(3)
C17 C20 1.531(3)
C18 H18A 0.9600
C18 H18B 0.9600
C18 H18C 0.9600
C19 H19A 0.9600
C19 H19B 0.9600
C19 H19C 0.9600
C20 H20A 0.9600
C20 H20B 0.9600
C20 H20C 0.9600
C21 H21A 0.9600
C21 H21B 0.9600
C21 H21C 0.9600

loop_
_geom_torsion_atom_site_label_1
_geom_torsion_atom_site_label_2
_geom_torsion_atom_site_label_3
_geom_torsion_atom_site_label_4
_geom_torsion
O1 S1 C1 C2 59.6(2)
C8 S1 C1 C2 170.6(2)
O1 S1 C1 C6 -124.29(19)
C8 S1 C1 C6 -13.4(2)
C6 C1 C2 C3 1.3(4)
S1 C1 C2 C3 177.0(2)
C1 C2 C3 C4 -1.5(4)
C1 C2 C3 Cl1 177.5(2)
C2 C3 C4 C5 0.5(4)
Cl1 C3 C4 C5 -178.4(2)
C3 C4 C5 C6 0.7(4)
C3 C4 C5 Cl2 -179.7(2)
C2 C1 C6 C5 -0.1(4)
S1 C1 C6 C5 -176.20(19)
C2 C1 C6 C7 -180.0(2)
S1 C1 C6 C7 3.9(3)
C4 C5 C6 C1 -0.9(4)
Cl2 C5 C6 C1 179.5(2)
C4 C5 C6 C7 178.9(3)
Cl2 C5 C6 C7 -0.6(4)
C1 C6 C7 O2 -165.2(3)
C5 C6 C7 O2 15.0(4)
C1 C6 C7 C8 10.5(3)
C5 C6 C7 C8 -169.3(3)
O2 C7 C8 C9 -29.4(4)
C6 C7 C8 C9 154.8(2)
O2 C7 C8 S1 155.5(2)
C6 C7 C8 S1 -20.2(2)
O1 S1 C8 C9 -47.6(2)
C1 S1 C8 C9 -156.4(2)
O1 S1 C8 C7 127.76(17)
C1 S1 C8 C7 18.88(18)
C7 C8 C9 C10 170.1(2)
S1 C8 C9 C10 -15.4(3)
C7 C8 C9 C17 -17.3(4)
S1 C8 C9 C17 157.19(18)
C8 C9 C10 C15 156.9(2)
C17 C9 C10 C15 -16.8(2)
C8 C9 C10 C11 -27.8(4)
C17 C9 C10 C11 158.5(2)
C18 O3 C11 C12 -13.5(4)
C18 O3 C11 C10 170.4(2)
C15 C10 C11 O3 174.0(2)
C9 C10 C11 O3 -0.9(4)
C15 C10 C11 C12 -2.4(3)
C9 C10 C11 C12 -177.3(2)
O3 C11 C12 C13 -177.5(3)
C10 C11 C12 C13 -1.4(4)
C11 C12 C13 C14 2.3(5)
C19 O4 C14 C15 -166.8(3)
C19 O4 C14 C13 13.7(5)
C12 C13 C14 O4 -179.7(3)
C12 C13 C14 C15 0.8(5)
O4 C14 C15 C10 175.7(3)
C13 C14 C15 C10 -4.7(4)
O4 C14 C15 C16 -4.4(4)
C13 C14 C15 C16 175.1(3)
C11 C10 C15 C14 5.6(4)
C9 C10 C15 C14 -178.5(2)
C11 C10 C15 C16 -174.2(2)
C9 C10 C15 C16 1.7(3)
C14 C15 C16 C17 -165.8(3)
C10 C15 C16 C17 14.0(3)
C8 C9 C17 C21 -31.2(3)
C10 C9 C17 C21 142.8(2)
C8 C9 C17 C20 94.4(3)
C10 C9 C17 C20 -91.7(2)
C8 C9 C17 C16 -149.6(2)
C10 C9 C17 C16 24.3(2)
C15 C16 C17 C21 -146.3(2)
C15 C16 C17 C20 92.5(2)
C15 C16 C17 C9 -22.8(2)
